data_4346240
loop_
_publ_author_name
'Allefeld, Nadine'
'Bader, Julia'
'Neumann, Beate'
'Stammler, Hans-Georg'
'Ignat'ev, Nikolai'
'Hoge, Berthold'

_publ_section_title
;
 Transition Metal Complexes of Phosphinous Acids Featuring a
 Quasichelating Unit: Synthesis, Characterization, and Hetero-bimetallic
 Complexes.
;
_journal_issue 16
_journal_name_full 'Inorganic chemistry'
_journal_page_first 7945
_journal_page_last 7952
_journal_paper_doi 10.1021/acs.inorgchem.5b01038
_journal_volume 54
_journal_year 2015
_chemical_formula_moiety 'C26 H18 F40 Ni O10 P4 Pt2'
_chemical_formula_sum 'C26 H18 F40 Ni O10 P4 Pt2'
_chemical_formula_weight 1823.17
_space_group_IT_number 2
_space_group_name_Hall '-P 1'
_space_group_name_H-M_alt 'P -1'
_symmetry_cell_setting triclinic
_symmetry_space_group_name_Hall '-P 1'
_symmetry_space_group_name_H-M 'P -1'
_atom_sites_solution_hydrogens geom
_atom_sites_solution_primary direct
_atom_sites_solution_secondary difmap
_audit_creation_method SHELXL-97
_cell_angle_alpha 103.058(5)
_cell_angle_beta 93.868(6)
_cell_angle_gamma 104.197(5)
_cell_formula_units_Z 1
_cell_length_a 8.1833(7)
_cell_length_b 11.7789(5)
_cell_length_c 13.1085(11)
_cell_measurement_reflns_used 118
_cell_measurement_temperature 100(2)
_cell_measurement_theta_max 20.620
_cell_measurement_theta_min 4.746
_cell_volume 1183.12(16)
_computing_cell_refinement 'Dirax/lsq (Duisenberg & Schreurs, 1989-2000)'
_computing_data_collection 'Collect, Bruker AXS, 2004'
_computing_data_reduction 'EVALCCD (Duisenberg,1998,Thesis.Utrecht University.'
_computing_molecular_graphics 'SHELXTL-PLUS (1990)'
_computing_publication_material 'SHELXL-97 (Sheldrick, 1997)'
_computing_structure_refinement 'SHELXL-97 (Sheldrick, 1997)'
_computing_structure_solution 'SHELXS-97 (Sheldrick, 1990)'
_diffrn_ambient_temperature 100(2)
_diffrn_measured_fraction_theta_full 1.000
_diffrn_measured_fraction_theta_max 1.000
_diffrn_measurement_device_type KappaCCD
_diffrn_measurement_method CCD
_diffrn_radiation_monochromator graphite
_diffrn_radiation_source 'fine-focus sealed tube'
_diffrn_radiation_type MoK\a
_diffrn_radiation_wavelength 0.71073
_diffrn_reflns_av_R_equivalents 0.0552
_diffrn_reflns_av_sigmaI/netI 0.0291
_diffrn_reflns_limit_h_max 11
_diffrn_reflns_limit_h_min -11
_diffrn_reflns_limit_k_max 16
_diffrn_reflns_limit_k_min -16
_diffrn_reflns_limit_l_max 18
_diffrn_reflns_limit_l_min -18
_diffrn_reflns_number 60562
_diffrn_reflns_theta_full 30.00
_diffrn_reflns_theta_max 30.00
_diffrn_reflns_theta_min 2.12
_exptl_absorpt_coefficient_mu 6.635
_exptl_absorpt_correction_T_max 0.6538
_exptl_absorpt_correction_T_min 0.3813
_exptl_absorpt_correction_type multi-scan
_exptl_absorpt_process_details 'SADABS-2008/2 - Bruker AXS area detector scaling and absorption correction'
_exptl_crystal_colour Colourless
_exptl_crystal_density_diffrn 2.559
_exptl_crystal_density_method 'not measured'
_exptl_crystal_description fragment
_exptl_crystal_F_000 858
_exptl_crystal_size_max 0.18
_exptl_crystal_size_mid 0.08
_exptl_crystal_size_min 0.07
_refine_diff_density_max 1.411
_refine_diff_density_min -0.708
_refine_diff_density_rms 0.121
_refine_ls_extinction_method none
_refine_ls_goodness_of_fit_ref 1.043
_refine_ls_hydrogen_treatment refall
_refine_ls_matrix_type full
_refine_ls_number_parameters 412
_refine_ls_number_reflns 6922
_refine_ls_number_restraints 0
_refine_ls_restrained_S_all 1.043
_refine_ls_R_factor_all 0.0271
_refine_ls_R_factor_gt 0.0213
_refine_ls_shift/su_max 0.002
_refine_ls_shift/su_mean 0.000
_refine_ls_structure_factor_coef Fsqd
_refine_ls_weighting_details 'calc w=1/[\s^2^(Fo^2^)+(0.0172P)^2^+1.6524P] where P=(Fo^2^+2Fc^2^)/3'
_refine_ls_weighting_scheme calc
_refine_ls_wR_factor_gt 0.0462
_refine_ls_wR_factor_ref 0.0485
_reflns_number_gt 6271
_reflns_number_total 6922
_reflns_threshold_expression >2sigma(I)
_cod_data_source_file ic5b01038_si_005.cif
_cod_data_source_block compound7
_cod_depositor_comments
;
The following automatic conversions were performed:

data item '_symmetry_cell_setting' value 'Triclinic' was changed to
'triclinic' in accordance with the
/home/saulius/struct/COD-crude-data/automatic-downloads/DataCite-retrospective/ACS/depositions/lib/dictionaries/cif_core.dic
dictionary named 'cif_core.dic' version 2.4.2 last updated on
2011-04-26.

Automatic conversion script
Id: cif_fix_values 6909 2019-04-08 15:41:33Z antanas 
;
_cod_original_cell_volume 1183.12(15)
_cod_database_code 4346240

loop_
_symmetry_equiv_pos_as_xyz
'x, y, z'
'-x, -y, -z'

loop_
_atom_site_label
_atom_site_type_symbol
_atom_site_fract_x
_atom_site_fract_y
_atom_site_fract_z
_atom_site_U_iso_or_equiv
_atom_site_adp_type
_atom_site_occupancy
_atom_site_symmetry_multiplicity
_atom_site_calc_flag
_atom_site_refinement_flags
Pt1 Pt 0.322099(12) 0.245222(9) 0.279823(7) 0.01445(3) Uani 1 1 d .
Ni1 Ni 0.0000 0.0000 0.0000 0.01206(8) Uani 1 2 d S
P1 P 0.10068(8) 0.08639(6) 0.25846(5) 0.01364(12) Uani 1 1 d .
P2 P 0.27465(8) 0.26142(6) 0.11669(5) 0.01364(12) Uani 1 1 d .
F1 F -0.0070(2) 0.25006(14) 0.39471(13) 0.0251(4) Uani 1 1 d .
F2 F -0.0126(2) 0.08763(16) 0.44976(12) 0.0243(4) Uani 1 1 d .
F3 F -0.3183(2) 0.11802(17) 0.40785(14) 0.0292(4) Uani 1 1 d .
F4 F -0.2870(2) -0.03659(15) 0.29520(13) 0.0241(3) Uani 1 1 d .
F5 F -0.2767(2) 0.13013(16) 0.24929(13) 0.0268(4) Uani 1 1 d .
F6 F 0.2453(2) -0.00977(15) 0.40224(12) 0.0237(3) Uani 1 1 d .
F7 F 0.3222(2) -0.04284(15) 0.24427(14) 0.0244(3) Uani 1 1 d .
F8 F -0.0742(2) -0.16871(16) 0.31317(15) 0.0290(4) Uani 1 1 d .
F9 F 0.1439(2) -0.23991(16) 0.30716(15) 0.0311(4) Uani 1 1 d .
F10 F 0.0307(2) -0.20917(15) 0.16657(13) 0.0291(4) Uani 1 1 d .
F11 F 0.3174(2) 0.49906(15) 0.20326(15) 0.0317(4) Uani 1 1 d .
F12 F 0.2561(2) 0.44748(16) 0.03149(14) 0.0281(4) Uani 1 1 d .
F13 F 0.0137(2) 0.51709(16) 0.15219(16) 0.0328(4) Uani 1 1 d .
F14 F -0.0169(3) 0.35443(19) 0.20699(17) 0.0394(5) Uani 1 1 d .
F15 F -0.0635(2) 0.34334(16) 0.04126(15) 0.0320(4) Uani 1 1 d .
F16 F 0.5869(2) 0.23263(15) 0.10413(13) 0.0219(3) Uani 1 1 d .
F17 F 0.5693(2) 0.40966(14) 0.08631(13) 0.0239(3) Uani 1 1 d .
F18 F 0.4213(2) 0.12170(15) -0.08540(13) 0.0257(4) Uani 1 1 d .
F19 F 0.3748(2) 0.28663(17) -0.11277(13) 0.0276(4) Uani 1 1 d .
F20 F 0.6309(2) 0.27168(16) -0.08946(13) 0.0259(4) Uani 1 1 d .
O1 O 0.3582(2) 0.23552(18) 0.43244(14) 0.0203(4) Uani 1 1 d .
O2 O 0.5371(2) 0.38632(17) 0.30539(15) 0.0205(4) Uani 1 1 d .
O3 O -0.0163(2) 0.02415(16) 0.15759(13) 0.0156(3) Uani 1 1 d .
O4 O 0.1463(2) 0.17167(16) 0.03047(14) 0.0151(3) Uani 1 1 d .
O5 O -0.2162(3) 0.06140(19) -0.01215(17) 0.0189(4) Uani 1 1 d .
H5O1 H -0.203(5) 0.118(4) -0.027(3) 0.032(11) Uiso 1 1 d .
H5O2 H -0.257(5) 0.069(3) 0.039(3) 0.034(11) Uiso 1 1 d .
C1 C 0.4888(3) 0.2974(2) 0.4999(2) 0.0197(5) Uani 1 1 d .
C2 C 0.6213(4) 0.3873(3) 0.4840(2) 0.0232(6) Uani 1 1 d .
H2 H 0.705(4) 0.422(3) 0.538(3) 0.027(9) Uiso 1 1 d .
C3 C 0.6393(3) 0.4266(2) 0.3912(2) 0.0202(5) Uani 1 1 d .
C4 C 0.4878(5) 0.2616(3) 0.6028(2) 0.0281(6) Uani 1 1 d .
H4A H 0.380(6) 0.247(4) 0.623(4) 0.055(13) Uiso 1 1 d .
H4B H 0.563(6) 0.312(4) 0.650(4) 0.053(13) Uiso 1 1 d .
H4C H 0.500(6) 0.181(5) 0.591(4) 0.063(14) Uiso 1 1 d .
C5 C 0.7932(4) 0.5261(3) 0.3883(3) 0.0277(6) Uani 1 1 d .
H5A H 0.786(5) 0.544(4) 0.325(4) 0.052(13) Uiso 1 1 d .
H5B H 0.891(6) 0.492(4) 0.393(3) 0.050(12) Uiso 1 1 d .
H5C H 0.803(6) 0.590(4) 0.444(4) 0.062(14) Uiso 1 1 d .
C6 C -0.0423(3) 0.1273(2) 0.3635(2) 0.0178(5) Uani 1 1 d .
C7 C -0.2349(3) 0.0830(2) 0.3276(2) 0.0186(5) Uani 1 1 d .
C8 C 0.1864(3) -0.0372(2) 0.2986(2) 0.0178(5) Uani 1 1 d .
C9 C 0.0689(4) -0.1662(3) 0.2704(2) 0.0219(5) Uani 1 1 d .
C10 C 0.2236(3) 0.4111(2) 0.1202(2) 0.0184(5) Uani 1 1 d .
C11 C 0.0360(4) 0.4069(3) 0.1309(2) 0.0232(6) Uani 1 1 d .
C12 C 0.4865(3) 0.2910(2) 0.0607(2) 0.0170(5) Uani 1 1 d .
C13 C 0.4763(3) 0.2419(3) -0.0599(2) 0.0202(5) Uani 1 1 d .

loop_
_atom_site_aniso_label
_atom_site_aniso_U_11
_atom_site_aniso_U_22
_atom_site_aniso_U_33
_atom_site_aniso_U_23
_atom_site_aniso_U_13
_atom_site_aniso_U_12
Pt1 0.01585(5) 0.01470(5) 0.00998(5) 0.00147(3) -0.00017(3) 0.00093(3)
Ni1 0.0141(2) 0.0114(2) 0.00932(19) 0.00225(15) 0.00094(15) 0.00147(16)
P1 0.0164(3) 0.0145(3) 0.0093(3) 0.0029(2) 0.0012(2) 0.0029(2)
P2 0.0158(3) 0.0119(3) 0.0115(3) 0.0026(2) 0.0013(2) 0.0010(2)
F1 0.0300(9) 0.0190(8) 0.0227(8) -0.0016(7) 0.0074(7) 0.0052(7)
F2 0.0272(9) 0.0388(10) 0.0113(7) 0.0104(7) 0.0046(6) 0.0126(7)
F3 0.0264(9) 0.0396(10) 0.0239(9) 0.0049(8) 0.0111(7) 0.0136(8)
F4 0.0229(8) 0.0207(8) 0.0258(9) 0.0052(7) 0.0024(7) 0.0018(6)
F5 0.0280(9) 0.0340(10) 0.0230(9) 0.0127(7) 0.0004(7) 0.0124(7)
F6 0.0288(9) 0.0267(9) 0.0148(8) 0.0059(6) -0.0051(6) 0.0073(7)
F7 0.0221(8) 0.0271(9) 0.0283(9) 0.0095(7) 0.0095(7) 0.0104(7)
F8 0.0255(9) 0.0256(9) 0.0372(10) 0.0109(8) 0.0084(8) 0.0053(7)
F9 0.0355(10) 0.0212(9) 0.0398(11) 0.0129(8) -0.0039(8) 0.0110(7)
F10 0.0421(11) 0.0203(8) 0.0198(8) 0.0005(7) -0.0033(7) 0.0052(8)
F11 0.0362(10) 0.0143(8) 0.0349(10) -0.0054(7) -0.0113(8) 0.0038(7)
F12 0.0329(9) 0.0264(9) 0.0332(10) 0.0191(8) 0.0122(8) 0.0102(7)
F13 0.0399(11) 0.0204(9) 0.0401(11) 0.0027(8) 0.0039(9) 0.0169(8)
F14 0.0420(11) 0.0504(12) 0.0461(12) 0.0301(10) 0.0257(10) 0.0277(10)
F15 0.0249(9) 0.0261(9) 0.0395(11) 0.0002(8) -0.0056(8) 0.0068(7)
F16 0.0189(8) 0.0290(9) 0.0198(8) 0.0088(7) 0.0025(6) 0.0081(7)
F17 0.0221(8) 0.0188(8) 0.0248(9) 0.0040(7) 0.0040(7) -0.0046(6)
F18 0.0285(9) 0.0216(8) 0.0210(8) -0.0011(7) 0.0065(7) 0.0008(7)
F19 0.0286(9) 0.0396(10) 0.0183(8) 0.0120(7) 0.0024(7) 0.0113(8)
F20 0.0221(8) 0.0329(9) 0.0218(8) 0.0074(7) 0.0091(7) 0.0035(7)
O1 0.0223(10) 0.0241(10) 0.0121(9) 0.0038(7) -0.0008(7) 0.0031(8)
O2 0.0200(9) 0.0172(9) 0.0180(9) 0.0005(7) -0.0004(7) -0.0022(7)
O3 0.0180(9) 0.0166(9) 0.0098(8) 0.0026(7) 0.0019(7) 0.0007(7)
O4 0.0176(9) 0.0126(8) 0.0129(8) 0.0037(7) 0.0005(7) 0.0003(7)
O5 0.0220(10) 0.0189(10) 0.0176(10) 0.0065(8) 0.0048(8) 0.0067(8)
C1 0.0214(13) 0.0220(13) 0.0142(12) -0.0007(10) -0.0012(10) 0.0090(10)
C2 0.0227(14) 0.0224(14) 0.0178(13) -0.0031(11) -0.0049(11) 0.0030(11)
C3 0.0191(12) 0.0177(12) 0.0191(13) -0.0025(10) 0.0001(10) 0.0034(10)
C4 0.0318(17) 0.0347(18) 0.0147(13) 0.0042(12) -0.0042(12) 0.0070(14)
C5 0.0228(15) 0.0235(15) 0.0276(16) -0.0005(13) -0.0016(12) -0.0034(12)
C6 0.0232(13) 0.0198(12) 0.0109(11) 0.0037(9) 0.0037(9) 0.0065(10)
C7 0.0207(13) 0.0211(13) 0.0158(12) 0.0050(10) 0.0041(10) 0.0080(10)
C8 0.0197(12) 0.0211(13) 0.0135(11) 0.0049(10) 0.0022(9) 0.0066(10)
C9 0.0278(14) 0.0208(13) 0.0196(13) 0.0083(11) 0.0021(11) 0.0083(11)
C10 0.0217(13) 0.0122(11) 0.0191(12) 0.0023(10) 0.0018(10) 0.0021(10)
C11 0.0294(15) 0.0188(13) 0.0247(14) 0.0064(11) 0.0054(12) 0.0114(11)
C12 0.0159(12) 0.0162(12) 0.0162(12) 0.0034(9) 0.0018(9) 0.0000(9)
C13 0.0198(13) 0.0228(13) 0.0166(12) 0.0049(10) 0.0044(10) 0.0025(10)

loop_
_atom_type_symbol
_atom_type_description
_atom_type_scat_dispersion_real
_atom_type_scat_dispersion_imag
_atom_type_scat_source
C C 0.0033 0.0016 'International Tables Vol C Tables 4.2.6.8 and 6.1.1.4'
H H 0.0000 0.0000 'International Tables Vol C Tables 4.2.6.8 and 6.1.1.4'
F F 0.0171 0.0103 'International Tables Vol C Tables 4.2.6.8 and 6.1.1.4'
Ni Ni 0.3393 1.1124 'International Tables Vol C Tables 4.2.6.8 and 6.1.1.4'
O O 0.0106 0.0060 'International Tables Vol C Tables 4.2.6.8 and 6.1.1.4'
P P 0.1023 0.0942 'International Tables Vol C Tables 4.2.6.8 and 6.1.1.4'
Pt Pt -1.7033 8.3905 'International Tables Vol C Tables 4.2.6.8 and 6.1.1.4'

loop_
_geom_angle_atom_site_label_1
_geom_angle_atom_site_label_2
_geom_angle_atom_site_label_3
_geom_angle
_geom_angle_site_symmetry_1
_geom_angle_site_symmetry_3
O1 Pt1 O2 90.79(8) . .
O1 Pt1 P2 177.20(6) . .
O2 Pt1 P2 89.44(6) . .
O1 Pt1 P1 86.29(6) . .
O2 Pt1 P1 175.87(6) . .
P2 Pt1 P1 93.62(2) . .
O4 Ni1 O4 180.0 2 .
O4 Ni1 O3 88.73(7) 2 2
O4 Ni1 O3 91.27(7) . 2
O4 Ni1 O3 91.27(7) 2 .
O4 Ni1 O3 88.73(7) . .
O3 Ni1 O3 180.00(11) 2 .
O4 Ni1 O5 89.82(8) 2 2
O4 Ni1 O5 90.18(8) . 2
O3 Ni1 O5 87.61(8) 2 2
O3 Ni1 O5 92.39(8) . 2
O4 Ni1 O5 90.18(8) 2 .
O4 Ni1 O5 89.82(8) . .
O3 Ni1 O5 92.39(8) 2 .
O3 Ni1 O5 87.61(8) . .
O5 Ni1 O5 180.0 2 .
O3 P1 C8 105.46(11) . .
O3 P1 C6 106.02(11) . .
C8 P1 C6 104.54(11) . .
O3 P1 Pt1 125.49(7) . .
C8 P1 Pt1 106.23(9) . .
C6 P1 Pt1 107.37(9) . .
O4 P2 C10 104.17(11) . .
O4 P2 C12 106.74(11) . .
C10 P2 C12 99.42(12) . .
O4 P2 Pt1 125.60(7) . .
C10 P2 Pt1 109.19(9) . .
C12 P2 Pt1 108.60(8) . .
C1 O1 Pt1 125.23(18) . .
C3 O2 Pt1 124.47(18) . .
P1 O3 Ni1 136.60(11) . .
P2 O4 Ni1 139.00(11) . .
Ni1 O5 H5O1 115(3) . .
Ni1 O5 H5O2 113(3) . .
H5O1 O5 H5O2 106(4) . .
O1 C1 C2 126.1(3) . .
O1 C1 C4 113.0(3) . .
C2 C1 C4 120.9(3) . .
C1 C2 C3 126.4(3) . .
C1 C2 H2 116(2) . .
C3 C2 H2 118(2) . .
O2 C3 C2 126.7(3) . .
O2 C3 C5 114.4(3) . .
C2 C3 C5 118.9(3) . .
C1 C4 H4A 111(3) . .
C1 C4 H4B 112(3) . .
H4A C4 H4B 113(4) . .
C1 C4 H4C 109(3) . .
H4A C4 H4C 98(4) . .
H4B C4 H4C 113(4) . .
C3 C5 H5A 109(3) . .
C3 C5 H5B 106(2) . .
H5A C5 H5B 107(4) . .
C3 C5 H5C 109(3) . .
H5A C5 H5C 114(4) . .
H5B C5 H5C 111(4) . .
F2 C6 F1 107.5(2) . .
F2 C6 C7 107.1(2) . .
F1 C6 C7 105.3(2) . .
F2 C6 P1 112.09(18) . .
F1 C6 P1 108.13(17) . .
C7 C6 P1 116.19(18) . .
F4 C7 F3 107.9(2) . .
F4 C7 F5 108.9(2) . .
F3 C7 F5 108.0(2) . .
F4 C7 C6 111.6(2) . .
F3 C7 C6 109.8(2) . .
F5 C7 C6 110.6(2) . .
F6 C8 F7 107.1(2) . .
F6 C8 C9 107.1(2) . .
F7 C8 C9 105.9(2) . .
F6 C8 P1 113.36(18) . .
F7 C8 P1 104.94(17) . .
C9 C8 P1 117.75(19) . .
F10 C9 F8 108.9(2) . .
F10 C9 F9 107.9(2) . .
F8 C9 F9 107.8(2) . .
F10 C9 C8 111.1(2) . .
F8 C9 C8 110.6(2) . .
F9 C9 C8 110.5(2) . .
F12 C10 F11 107.8(2) . .
F12 C10 C11 106.2(2) . .
F11 C10 C11 106.5(2) . .
F12 C10 P2 111.63(18) . .
F11 C10 P2 110.78(18) . .
C11 C10 P2 113.59(18) . .
F13 C11 F14 108.8(2) . .
F13 C11 F15 107.6(2) . .
F14 C11 F15 107.6(2) . .
F13 C11 C10 111.0(2) . .
F14 C11 C10 111.0(2) . .
F15 C11 C10 110.8(2) . .
F17 C12 F16 107.5(2) . .
F17 C12 C13 108.3(2) . .
F16 C12 C13 105.1(2) . .
F17 C12 P2 111.93(18) . .
F16 C12 P2 107.96(16) . .
C13 C12 P2 115.59(18) . .
F19 C13 F18 109.7(2) . .
F19 C13 F20 108.2(2) . .
F18 C13 F20 107.6(2) . .
F19 C13 C12 111.8(2) . .
F18 C13 C12 109.7(2) . .
F20 C13 C12 109.8(2) . .

loop_
_geom_bond_atom_site_label_1
_geom_bond_atom_site_label_2
_geom_bond_distance
_geom_bond_site_symmetry_2
Pt1 O1 2.0354(18) .
Pt1 O2 2.0507(18) .
Pt1 P2 2.2065(7) .
Pt1 P1 2.2122(7) .
Ni1 O4 2.0161(17) 2
Ni1 O4 2.0161(17) .
Ni1 O3 2.0386(17) 2
Ni1 O3 2.0386(17) .
Ni1 O5 2.079(2) 2
Ni1 O5 2.079(2) .
P1 O3 1.4996(18) .
P1 C8 1.920(3) .
P1 C6 1.921(3) .
P2 O4 1.5011(18) .
P2 C10 1.901(3) .
P2 C12 1.912(3) .
F1 C6 1.361(3) .
F2 C6 1.347(3) .
F3 C7 1.334(3) .
F4 C7 1.325(3) .
F5 C7 1.335(3) .
F6 C8 1.348(3) .
F7 C8 1.367(3) .
F8 C9 1.329(3) .
F9 C9 1.331(3) .
F10 C9 1.327(3) .
F11 C10 1.355(3) .
F12 C10 1.348(3) .
F13 C11 1.325(3) .
F14 C11 1.330(3) .
F15 C11 1.333(3) .
F16 C12 1.365(3) .
F17 C12 1.348(3) .
F18 C13 1.331(3) .
F19 C13 1.322(3) .
F20 C13 1.336(3) .
O1 C1 1.287(3) .
O2 C3 1.275(3) .
O5 H5O1 0.72(4) .
O5 H5O2 0.76(4) .
C1 C2 1.380(4) .
C1 C4 1.501(4) .
C2 C3 1.401(4) .
C2 H2 0.90(4) .
C3 C5 1.505(4) .
C4 H4A 0.93(5) .
C4 H4B 0.85(5) .
C4 H4C 0.96(5) .
C5 H5A 0.90(5) .
C5 H5B 0.98(4) .
C5 H5C 0.91(5) .
C6 C7 1.538(4) .
C8 C9 1.533(4) .
C10 C11 1.541(4) .
C12 C13 1.545(4) .
